data_4508192
loop_
_publ_author_name
'Skobridis, Konstantinos'
'Theodorou, Vassiliki'
'Seichter, Wilhelm'
'Weber, Edwin'

_publ_section_title
;
 Host Polymorphs and Crystalline Host--Guest Complexes of
 3,3&#x2032;-Bis(9-hydroxy-9-fluorenyl)biphenyl
;
_journal_issue 9
_journal_name_full 'Crystal Growth &amp; Design'
_journal_page_first 3985
_journal_paper_doi 10.1021/cg400707s
_journal_volume 13
_journal_year 2013
_chemical_formula_moiety 'C38 H26 O2, C4 H8 O2'
_chemical_formula_sum 'C42 H34 O4'
_chemical_formula_weight 602.69
_chemical_name_systematic
; 
 ? 
;
_space_group_IT_number 15
_symmetry_cell_setting monoclinic
_symmetry_space_group_name_Hall '-C 2yc'
_symmetry_space_group_name_H-M 'C 1 2/c 1'
_atom_sites_solution_hydrogens geom
_atom_sites_solution_primary direct
_atom_sites_solution_secondary difmap
_audit_creation_method SHELXL-97
_cell_angle_alpha 90.00
_cell_angle_beta 93.418(1)
_cell_angle_gamma 90.00
_cell_formula_units_Z 8
_cell_length_a 47.2311(13)
_cell_length_b 9.0398(2)
_cell_length_c 14.5545(4)
_cell_measurement_reflns_used 9946
_cell_measurement_temperature 100(2)
_cell_measurement_theta_max 35.59
_cell_measurement_theta_min 2.70
_cell_volume 6203.1(3)
_computing_cell_refinement 'SAINT-NT (Sheldrick, 2008)'
_computing_data_collection 'Kappa APEX 2 (Bruker-AXS)'
_computing_data_reduction SAINT
_computing_molecular_graphics 'ORTEP-3 (Farrugia)'
_computing_publication_material SHELXTL
_computing_structure_refinement 'SHELXL-97 (Sheldrick, 2008)'
_computing_structure_solution 'SHELXS-97 (Sheldrick, 2008)'
_diffrn_ambient_temperature 100(2)
_diffrn_measured_fraction_theta_full 0.999
_diffrn_measured_fraction_theta_max 0.999
_diffrn_measurement_device_type 'CCD area detector'
_diffrn_measurement_method 'phi and omega scans'
_diffrn_radiation_monochromator graphite
_diffrn_radiation_source 'fine-focus sealed tube'
_diffrn_radiation_type MoK\a
_diffrn_radiation_wavelength 0.71073
_diffrn_reflns_av_R_equivalents 0.0326
_diffrn_reflns_av_sigmaI/netI 0.0295
_diffrn_reflns_limit_h_max 74
_diffrn_reflns_limit_h_min -74
_diffrn_reflns_limit_k_max 14
_diffrn_reflns_limit_k_min -14
_diffrn_reflns_limit_l_max 22
_diffrn_reflns_limit_l_min -23
_diffrn_reflns_number 51088
_diffrn_reflns_theta_full 34.45
_diffrn_reflns_theta_max 34.45
_diffrn_reflns_theta_min 2.59
_exptl_absorpt_coefficient_mu 0.082
_exptl_absorpt_correction_type none
_exptl_crystal_colour colourless
_exptl_crystal_density_diffrn 1.291
_exptl_crystal_density_method 'not measured'
_exptl_crystal_description block
_exptl_crystal_F_000 2544
_exptl_crystal_size_max 0.40
_exptl_crystal_size_mid 0.25
_exptl_crystal_size_min 0.21
_refine_diff_density_max 0.354
_refine_diff_density_min -0.212
_refine_diff_density_rms 0.055
_refine_ls_extinction_method none
_refine_ls_goodness_of_fit_ref 1.023
_refine_ls_hydrogen_treatment constr
_refine_ls_matrix_type full
_refine_ls_number_parameters 419
_refine_ls_number_reflns 13088
_refine_ls_number_restraints 0
_refine_ls_restrained_S_all 1.023
_refine_ls_R_factor_all 0.0594
_refine_ls_R_factor_gt 0.0437
_refine_ls_shift/su_max 0.000
_refine_ls_shift/su_mean 0.000
_refine_ls_structure_factor_coef Fsqd
_refine_ls_weighting_details 'calc w=1/[\s^2^(Fo^2^)+(0.0700P)^2^+2.4434P] where P=(Fo^2^+2Fc^2^)/3'
_refine_ls_weighting_scheme calc
_refine_ls_wR_factor_gt 0.1151
_refine_ls_wR_factor_ref 0.1267
_reflns_number_gt 10361
_reflns_number_total 13088
_reflns_threshold_expression >2sigma(I)
_cod_data_source_file cg400707s_si_010.cif
_cod_data_source_block skob_105_0m
_cod_original_sg_symbol_H-M 'C 2/c'
_cod_database_code 4508192

loop_
_symmetry_equiv_pos_as_xyz
'x, y, z'
'-x, y, -z+1/2'
'x+1/2, y+1/2, z'
'-x+1/2, y+1/2, -z+1/2'
'-x, -y, -z'
'x, -y, z-1/2'
'-x+1/2, -y+1/2, -z'
'x+1/2, -y+1/2, z-1/2'

loop_
_atom_site_label
_atom_site_type_symbol
_atom_site_fract_x
_atom_site_fract_y
_atom_site_fract_z
_atom_site_U_iso_or_equiv
_atom_site_adp_type
_atom_site_occupancy
_atom_site_symmetry_multiplicity
_atom_site_calc_flag
_atom_site_refinement_flags
O1 O 0.149703(12) -0.20045(7) 0.62406(4) 0.01624(11) Uani 1 1 d .
H1 H 0.1384 -0.2191 0.5788 0.024 Uiso 1 1 calc R
O2 O 0.102984(12) 0.72598(7) 0.49942(5) 0.01695(11) Uani 1 1 d .
H2 H 0.0979 0.8014 0.4689 0.025 Uiso 1 1 calc R
C1 C 0.183282(16) -0.21520(9) 0.50219(6) 0.01429(13) Uani 1 1 d .
C2 C 0.169809(18) -0.19940(10) 0.41552(6) 0.01817(15) Uani 1 1 d .
H2A H 0.1537 -0.1371 0.4061 0.022 Uiso 1 1 calc R
C3 C 0.18054(2) -0.27739(11) 0.34234(6) 0.02139(16) Uani 1 1 d .
H3 H 0.1717 -0.2678 0.2823 0.026 Uiso 1 1 calc R
C4 C 0.20410(2) -0.36892(10) 0.35639(7) 0.02176(17) Uani 1 1 d .
H4 H 0.2110 -0.4218 0.3059 0.026 Uiso 1 1 calc R
C5 C 0.217673(19) -0.38394(10) 0.44314(7) 0.01972(16) Uani 1 1 d .
H5 H 0.2338 -0.4462 0.4524 0.024 Uiso 1 1 calc R
C6 C 0.207200(17) -0.30610(9) 0.51632(6) 0.01535(14) Uani 1 1 d .
C7 C 0.217185(17) -0.29616(9) 0.61387(6) 0.01598(14) Uani 1 1 d .
C8 C 0.239919(19) -0.36433(10) 0.66219(7) 0.02186(17) Uani 1 1 d .
H8 H 0.2519 -0.4312 0.6322 0.026 Uiso 1 1 calc R
C9 C 0.24480(2) -0.33254(11) 0.75517(7) 0.02525(19) Uani 1 1 d .
H9 H 0.2602 -0.3786 0.7892 0.030 Uiso 1 1 calc R
C10 C 0.22744(2) -0.23406(11) 0.79902(7) 0.02353(18) Uani 1 1 d .
H10 H 0.2311 -0.2136 0.8626 0.028 Uiso 1 1 calc R
C11 C 0.204618(19) -0.16468(10) 0.75072(6) 0.01952(15) Uani 1 1 d .
H11 H 0.1929 -0.0967 0.7806 0.023 Uiso 1 1 calc R
C12 C 0.199607(17) -0.19781(9) 0.65824(6) 0.01502(13) Uani 1 1 d .
C13 C 0.175581(16) -0.14308(9) 0.59221(6) 0.01351(13) Uani 1 1 d .
C14 C 0.174693(16) 0.02528(8) 0.58535(5) 0.01331(13) Uani 1 1 d .
C15 C 0.198046(17) 0.10313(9) 0.55531(6) 0.01718(15) Uani 1 1 d .
H15 H 0.2144 0.0509 0.5382 0.021 Uiso 1 1 calc R
C16 C 0.197418(18) 0.25661(9) 0.55051(7) 0.01872(15) Uani 1 1 d .
H16 H 0.2134 0.3087 0.5306 0.022 Uiso 1 1 calc R
C17 C 0.173524(17) 0.33487(9) 0.57464(6) 0.01654(14) Uani 1 1 d .
H17 H 0.1733 0.4398 0.5713 0.020 Uiso 1 1 calc R
C18 C 0.149965(16) 0.25885(8) 0.60372(5) 0.01324(13) Uani 1 1 d .
C19 C 0.150924(16) 0.10390(8) 0.60901(5) 0.01332(13) Uani 1 1 d .
H19 H 0.1350 0.0517 0.6292 0.016 Uiso 1 1 calc R
C20 C 0.124216(16) 0.33834(8) 0.62950(5) 0.01336(13) Uani 1 1 d .
C21 C 0.108684(18) 0.28780(9) 0.70195(6) 0.01605(14) Uani 1 1 d .
H21 H 0.1148 0.2025 0.7357 0.019 Uiso 1 1 calc R
C22 C 0.084312(19) 0.36178(9) 0.72492(6) 0.01797(15) Uani 1 1 d .
H22 H 0.0738 0.3264 0.7740 0.022 Uiso 1 1 calc R
C23 C 0.075254(18) 0.48720(9) 0.67643(6) 0.01689(14) Uani 1 1 d .
H23 H 0.0587 0.5378 0.6929 0.020 Uiso 1 1 calc R
C24 C 0.090450(16) 0.53903(9) 0.60367(6) 0.01376(13) Uani 1 1 d .
C25 C 0.114804(16) 0.46443(9) 0.58070(5) 0.01364(13) Uani 1 1 d .
H25 H 0.1252 0.4995 0.5312 0.016 Uiso 1 1 calc R
C26 C 0.079507(16) 0.67097(9) 0.54682(6) 0.01411(13) Uani 1 1 d .
C27 C 0.054441(17) 0.62562(9) 0.48121(6) 0.01528(14) Uani 1 1 d .
C28 C 0.053622(19) 0.51640(10) 0.41446(6) 0.01850(15) Uani 1 1 d .
H28 H 0.0700 0.4594 0.4037 0.022 Uiso 1 1 calc R
C29 C 0.02806(2) 0.49233(12) 0.36334(6) 0.02335(17) Uani 1 1 d .
H29 H 0.0270 0.4171 0.3177 0.028 Uiso 1 1 calc R
C30 C 0.00417(2) 0.57731(13) 0.37847(7) 0.02553(19) Uani 1 1 d .
H30 H -0.0129 0.5606 0.3420 0.031 Uiso 1 1 calc R
C31 C 0.004926(19) 0.68601(12) 0.44598(7) 0.02270(17) Uani 1 1 d .
H31 H -0.0114 0.7434 0.4564 0.027 Uiso 1 1 calc R
C32 C 0.030233(17) 0.70878(10) 0.49802(6) 0.01706(14) Uani 1 1 d .
C33 C 0.037292(17) 0.81091(9) 0.57444(6) 0.01705(14) Uani 1 1 d .
C34 C 0.020961(19) 0.91665(11) 0.61637(7) 0.02263(17) Uani 1 1 d .
H34 H 0.0016 0.9304 0.5971 0.027 Uiso 1 1 calc R
C35 C 0.03363(2) 1.00180(11) 0.68716(7) 0.02503(18) Uani 1 1 d .
H35 H 0.0228 1.0754 0.7159 0.030 Uiso 1 1 calc R
C36 C 0.06194(2) 0.98042(10) 0.71641(7) 0.02238(17) Uani 1 1 d .
H36 H 0.0702 1.0390 0.7652 0.027 Uiso 1 1 calc R
C37 C 0.078389(19) 0.87373(9) 0.67481(6) 0.01870(15) Uani 1 1 d .
H37 H 0.0977 0.8590 0.6948 0.022 Uiso 1 1 calc R
C38 C 0.065847(17) 0.79006(9) 0.60380(6) 0.01518(13) Uani 1 1 d .
O1A O 0.105781(15) -0.00955(7) 0.40983(5) 0.02373(14) Uani 1 1 d .
O2A O 0.108492(14) 0.23730(7) 0.39918(5) 0.01963(12) Uani 1 1 d .
C1A C 0.06933(2) 0.14086(12) 0.47099(8) 0.0271(2) Uani 1 1 d .
H1A1 H 0.0549 0.1794 0.4261 0.041 Uiso 1 1 calc R
H1A2 H 0.0729 0.2133 0.5204 0.041 Uiso 1 1 calc R
H1A3 H 0.0626 0.0481 0.4970 0.041 Uiso 1 1 calc R
C2A C 0.096197(19) 0.11290(10) 0.42431(6) 0.01867(15) Uani 1 1 d .
C3A C 0.135868(18) 0.22461(10) 0.35807(6) 0.01758(14) Uani 1 1 d .
H3A1 H 0.1345 0.1556 0.3052 0.021 Uiso 1 1 calc R
H3A2 H 0.1505 0.1871 0.4039 0.021 Uiso 1 1 calc R
C4A C 0.14349(2) 0.37735(10) 0.32681(7) 0.02340(17) Uani 1 1 d .
H4A1 H 0.1289 0.4130 0.2816 0.035 Uiso 1 1 calc R
H4A2 H 0.1618 0.3742 0.2987 0.035 Uiso 1 1 calc R
H4A3 H 0.1447 0.4443 0.3798 0.035 Uiso 1 1 calc R

loop_
_atom_site_aniso_label
_atom_site_aniso_U_11
_atom_site_aniso_U_22
_atom_site_aniso_U_33
_atom_site_aniso_U_23
_atom_site_aniso_U_13
_atom_site_aniso_U_12
O1 0.0123(2) 0.0169(3) 0.0195(3) 0.0002(2) 0.0011(2) -0.0022(2)
O2 0.0126(2) 0.0161(3) 0.0224(3) 0.0062(2) 0.0023(2) 0.00024(19)
C1 0.0126(3) 0.0133(3) 0.0170(3) -0.0001(3) 0.0005(2) 0.0009(2)
C2 0.0165(3) 0.0202(4) 0.0176(4) -0.0013(3) -0.0014(3) 0.0015(3)
C3 0.0214(4) 0.0247(4) 0.0181(4) -0.0036(3) 0.0008(3) -0.0012(3)
C4 0.0224(4) 0.0205(4) 0.0231(4) -0.0048(3) 0.0074(3) -0.0013(3)
C5 0.0170(3) 0.0163(3) 0.0264(4) -0.0002(3) 0.0064(3) 0.0023(3)
C6 0.0125(3) 0.0129(3) 0.0209(4) 0.0016(3) 0.0025(3) 0.0006(2)
C7 0.0125(3) 0.0143(3) 0.0209(4) 0.0042(3) -0.0004(3) 0.0001(2)
C8 0.0154(3) 0.0204(4) 0.0294(5) 0.0076(3) -0.0017(3) 0.0026(3)
C9 0.0197(4) 0.0250(4) 0.0300(5) 0.0119(4) -0.0075(3) -0.0017(3)
C10 0.0234(4) 0.0246(4) 0.0215(4) 0.0064(3) -0.0069(3) -0.0060(3)
C11 0.0199(4) 0.0198(4) 0.0184(4) 0.0017(3) -0.0029(3) -0.0031(3)
C12 0.0134(3) 0.0138(3) 0.0176(3) 0.0029(3) -0.0012(3) -0.0011(2)
C13 0.0111(3) 0.0132(3) 0.0161(3) 0.0003(2) 0.0000(2) 0.0004(2)
C14 0.0121(3) 0.0133(3) 0.0144(3) 0.0007(2) -0.0004(2) 0.0010(2)
C15 0.0127(3) 0.0158(3) 0.0232(4) 0.0016(3) 0.0023(3) 0.0009(3)
C16 0.0139(3) 0.0165(3) 0.0260(4) 0.0026(3) 0.0031(3) -0.0010(3)
C17 0.0156(3) 0.0137(3) 0.0203(4) 0.0019(3) 0.0011(3) 0.0000(3)
C18 0.0133(3) 0.0131(3) 0.0133(3) 0.0007(2) 0.0001(2) 0.0014(2)
C19 0.0124(3) 0.0133(3) 0.0142(3) 0.0006(2) 0.0008(2) 0.0004(2)
C20 0.0137(3) 0.0124(3) 0.0139(3) -0.0004(2) 0.0005(2) 0.0009(2)
C21 0.0190(3) 0.0129(3) 0.0165(3) 0.0012(3) 0.0035(3) 0.0018(3)
C22 0.0200(4) 0.0154(3) 0.0192(4) 0.0022(3) 0.0068(3) 0.0015(3)
C23 0.0158(3) 0.0149(3) 0.0205(4) 0.0016(3) 0.0049(3) 0.0012(3)
C24 0.0123(3) 0.0128(3) 0.0161(3) 0.0006(2) 0.0004(2) 0.0001(2)
C25 0.0135(3) 0.0138(3) 0.0136(3) 0.0005(2) 0.0009(2) 0.0008(2)
C26 0.0112(3) 0.0140(3) 0.0170(3) 0.0017(3) 0.0006(2) 0.0001(2)
C27 0.0134(3) 0.0163(3) 0.0161(3) 0.0030(3) 0.0003(3) -0.0009(2)
C28 0.0197(4) 0.0198(4) 0.0161(3) 0.0018(3) 0.0013(3) -0.0027(3)
C29 0.0252(4) 0.0290(4) 0.0156(4) 0.0005(3) -0.0007(3) -0.0084(3)
C30 0.0189(4) 0.0374(5) 0.0196(4) 0.0035(4) -0.0045(3) -0.0073(4)
C31 0.0138(3) 0.0313(5) 0.0226(4) 0.0055(3) -0.0020(3) -0.0008(3)
C32 0.0124(3) 0.0196(3) 0.0189(4) 0.0037(3) -0.0005(3) -0.0007(3)
C33 0.0131(3) 0.0175(3) 0.0206(4) 0.0028(3) 0.0016(3) 0.0015(3)
C34 0.0153(3) 0.0236(4) 0.0294(5) 0.0007(3) 0.0044(3) 0.0046(3)
C35 0.0247(4) 0.0214(4) 0.0298(5) -0.0017(3) 0.0081(4) 0.0045(3)
C36 0.0260(4) 0.0182(4) 0.0232(4) -0.0016(3) 0.0030(3) -0.0001(3)
C37 0.0185(3) 0.0158(3) 0.0215(4) 0.0001(3) -0.0011(3) 0.0003(3)
C38 0.0130(3) 0.0137(3) 0.0187(3) 0.0023(3) 0.0006(3) 0.0008(2)
O1A 0.0221(3) 0.0170(3) 0.0321(4) 0.0060(3) 0.0024(3) 0.0022(2)
O2A 0.0193(3) 0.0160(3) 0.0242(3) 0.0012(2) 0.0057(2) 0.0000(2)
C1A 0.0228(4) 0.0241(4) 0.0353(5) 0.0054(4) 0.0100(4) 0.0004(3)
C2A 0.0181(3) 0.0180(3) 0.0198(4) 0.0040(3) -0.0001(3) -0.0001(3)
C3A 0.0161(3) 0.0183(3) 0.0185(4) 0.0010(3) 0.0019(3) 0.0006(3)
C4A 0.0258(4) 0.0196(4) 0.0256(4) 0.0017(3) 0.0080(3) -0.0026(3)

loop_
_atom_type_symbol
_atom_type_description
_atom_type_scat_dispersion_real
_atom_type_scat_dispersion_imag
_atom_type_scat_source
C C 0.0033 0.0016 'International Tables Vol C Tables 4.2.6.8 and 6.1.1.4'
H H 0.0000 0.0000 'International Tables Vol C Tables 4.2.6.8 and 6.1.1.4'
O O 0.0106 0.0060 'International Tables Vol C Tables 4.2.6.8 and 6.1.1.4'

loop_
_geom_angle_atom_site_label_1
_geom_angle_atom_site_label_2
_geom_angle_atom_site_label_3
_geom_angle
C13 O1 H1 109.5
C26 O2 H2 109.5
C2 C1 C6 121.07(8)
C2 C1 C13 128.11(7)
C6 C1 C13 110.83(7)
C1 C2 C3 118.29(8)
C1 C2 H2A 120.9
C3 C2 H2A 120.9
C4 C3 C2 120.74(9)
C4 C3 H3 119.6
C2 C3 H3 119.6
C5 C4 C3 120.90(8)
C5 C4 H4 119.5
C3 C4 H4 119.5
C4 C5 C6 118.73(8)
C4 C5 H5 120.6
C6 C5 H5 120.6
C5 C6 C1 120.27(8)
C5 C6 C7 131.37(8)
C1 C6 C7 108.34(7)
C8 C7 C12 120.59(8)
C8 C7 C6 130.81(8)
C12 C7 C6 108.60(7)
C9 C8 C7 118.60(9)
C9 C8 H8 120.7
C7 C8 H8 120.7
C8 C9 C10 120.76(8)
C8 C9 H9 119.6
C10 C9 H9 119.6
C9 C10 C11 120.91(9)
C9 C10 H10 119.5
C11 C10 H10 119.5
C12 C11 C10 118.23(9)
C12 C11 H11 120.9
C10 C11 H11 120.9
C11 C12 C7 120.91(8)
C11 C12 C13 128.29(8)
C7 C12 C13 110.77(7)
O1 C13 C12 107.23(6)
O1 C13 C14 111.24(6)
C12 C13 C14 112.42(6)
O1 C13 C1 112.04(6)
C12 C13 C1 101.29(6)
C14 C13 C1 112.14(6)
C19 C14 C15 118.91(7)
C19 C14 C13 120.90(7)
C15 C14 C13 120.18(7)
C16 C15 C14 120.18(7)
C16 C15 H15 119.9
C14 C15 H15 119.9
C15 C16 C17 120.60(8)
C15 C16 H16 119.7
C17 C16 H16 119.7
C16 C17 C18 119.91(7)
C16 C17 H17 120.0
C18 C17 H17 120.0
C17 C18 C19 118.99(7)
C17 C18 C20 121.34(7)
C19 C18 C20 119.67(7)
C14 C19 C18 121.39(7)
C14 C19 H19 119.3
C18 C19 H19 119.3
C21 C20 C25 118.93(7)
C21 C20 C18 120.60(7)
C25 C20 C18 120.47(7)
C22 C21 C20 120.27(7)
C22 C21 H21 119.9
C20 C21 H21 119.9
C21 C22 C23 120.34(7)
C21 C22 H22 119.8
C23 C22 H22 119.8
C22 C23 C24 120.18(7)
C22 C23 H23 119.9
C24 C23 H23 119.9
C25 C24 C23 119.32(7)
C25 C24 C26 120.49(7)
C23 C24 C26 120.11(7)
C24 C25 C20 120.95(7)
C24 C25 H25 119.5
C20 C25 H25 119.5
O2 C26 C24 106.65(6)
O2 C26 C38 112.47(6)
C24 C26 C38 113.45(7)
O2 C26 C27 112.65(7)
C24 C26 C27 110.70(6)
C38 C26 C27 101.04(6)
C28 C27 C32 121.06(8)
C28 C27 C26 128.07(7)
C32 C27 C26 110.84(7)
C27 C28 C29 118.17(8)
C27 C28 H28 120.9
C29 C28 H28 120.9
C30 C29 C28 120.81(9)
C30 C29 H29 119.6
C28 C29 H29 119.6
C31 C30 C29 121.00(9)
C31 C30 H30 119.5
C29 C30 H30 119.5
C30 C31 C32 118.34(9)
C30 C31 H31 120.8
C32 C31 H31 120.8
C31 C32 C27 120.57(8)
C31 C32 C33 130.85(8)
C27 C32 C33 108.58(7)
C34 C33 C38 120.43(8)
C34 C33 C32 131.08(8)
C38 C33 C32 108.48(7)
C33 C34 C35 118.63(8)
C33 C34 H34 120.7
C35 C34 H34 120.7
C36 C35 C34 120.81(9)
C36 C35 H35 119.6
C34 C35 H35 119.6
C35 C36 C37 120.76(9)
C35 C36 H36 119.6
C37 C36 H36 119.6
C38 C37 C36 118.41(8)
C38 C37 H37 120.8
C36 C37 H37 120.8
C37 C38 C33 120.96(8)
C37 C38 C26 127.97(7)
C33 C38 C26 111.06(7)
C2A O2A C3A 117.30(7)
C2A C1A H1A1 109.5
C2A C1A H1A2 109.5
H1A1 C1A H1A2 109.5
C2A C1A H1A3 109.5
H1A1 C1A H1A3 109.5
H1A2 C1A H1A3 109.5
O1A C2A O2A 123.28(8)
O1A C2A C1A 124.45(8)
O2A C2A C1A 112.27(8)
O2A C3A C4A 106.58(7)
O2A C3A H3A1 110.4
C4A C3A H3A1 110.4
O2A C3A H3A2 110.4
C4A C3A H3A2 110.4
H3A1 C3A H3A2 108.6
C3A C4A H4A1 109.5
C3A C4A H4A2 109.5
H4A1 C4A H4A2 109.5
C3A C4A H4A3 109.5
H4A1 C4A H4A3 109.5
H4A2 C4A H4A3 109.5

loop_
_geom_bond_atom_site_label_1
_geom_bond_atom_site_label_2
_geom_bond_distance
O1 C13 1.4302(9)
O1 H1 0.8400
O2 C26 1.4297(10)
O2 H2 0.8400
C1 C2 1.3861(12)
C1 C6 1.4021(11)
C1 C13 1.5266(11)
C2 C3 1.3975(12)
C2 H2A 0.9500
C3 C4 1.3919(14)
C3 H3 0.9500
C4 C5 1.3882(14)
C4 H4 0.9500
C5 C6 1.3918(12)
C5 H5 0.9500
C6 C7 1.4718(12)
C7 C8 1.3919(12)
C7 C12 1.4003(12)
C8 C9 1.3892(15)
C8 H8 0.9500
C9 C10 1.3907(15)
C9 H9 0.9500
C10 C11 1.3998(13)
C10 H10 0.9500
C11 C12 1.3854(12)
C11 H11 0.9500
C12 C13 1.5252(11)
C13 C14 1.5255(11)
C14 C19 1.3893(11)
C14 C15 1.4002(11)
C15 C16 1.3894(12)
C15 H15 0.9500
C16 C17 1.3945(12)
C16 H16 0.9500
C17 C18 1.3949(11)
C17 H17 0.9500
C18 C19 1.4034(11)
C18 C20 1.4801(11)
C19 H19 0.9500
C20 C21 1.3969(11)
C20 C25 1.4012(11)
C21 C22 1.3893(11)
C21 H21 0.9500
C22 C23 1.3894(12)
C22 H22 0.9500
C23 C24 1.3952(11)
C23 H23 0.9500
C24 C25 1.3912(11)
C24 C26 1.5242(11)
C25 H25 0.9500
C26 C38 1.5253(11)
C26 C27 1.5319(11)
C27 C28 1.3840(12)
C27 C32 1.4020(11)
C28 C29 1.3969(13)
C28 H28 0.9500
C29 C30 1.3934(15)
C29 H29 0.9500
C30 C31 1.3886(15)
C30 H30 0.9500
C31 C32 1.3916(12)
C31 H31 0.9500
C32 C33 1.4685(13)
C33 C34 1.3918(12)
C33 C38 1.4030(11)
C34 C35 1.3923(15)
C34 H34 0.9500
C35 C36 1.3923(14)
C35 H35 0.9500
C36 C37 1.3986(13)
C36 H36 0.9500
C37 C38 1.3850(12)
C37 H37 0.9500
O1A C2A 1.2190(11)
O2A C2A 1.3270(11)
O2A C3A 1.4613(10)
C1A C2A 1.4964(13)
C1A H1A1 0.9800
C1A H1A2 0.9800
C1A H1A3 0.9800
C3A C4A 1.5041(13)
C3A H3A1 0.9900
C3A H3A2 0.9900
C4A H4A1 0.9800
C4A H4A2 0.9800
C4A H4A3 0.9800

loop_
_geom_torsion_atom_site_label_1
_geom_torsion_atom_site_label_2
_geom_torsion_atom_site_label_3
_geom_torsion_atom_site_label_4
_geom_torsion
C6 C1 C2 C3 0.47(13)
C13 C1 C2 C3 -179.64(8)
C1 C2 C3 C4 0.23(13)
C2 C3 C4 C5 -0.62(14)
C3 C4 C5 C6 0.30(13)
C4 C5 C6 C1 0.39(12)
C4 C5 C6 C7 -178.17(8)
C2 C1 C6 C5 -0.78(12)
C13 C1 C6 C5 179.31(7)
C2 C1 C6 C7 178.08(8)
C13 C1 C6 C7 -1.83(9)
C5 C6 C7 C8 -1.31(15)
C1 C6 C7 C8 180.00(9)
C5 C6 C7 C12 177.81(9)
C1 C6 C7 C12 -0.88(9)
C12 C7 C8 C9 -0.09(13)
C6 C7 C8 C9 178.94(8)
C7 C8 C9 C10 -0.35(14)
C8 C9 C10 C11 0.09(14)
C9 C10 C11 C12 0.61(13)
C10 C11 C12 C7 -1.06(12)
C10 C11 C12 C13 176.97(8)
C8 C7 C12 C11 0.82(12)
C6 C7 C12 C11 -178.42(7)
C8 C7 C12 C13 -177.53(7)
C6 C7 C12 C13 3.24(9)
C11 C12 C13 O1 -64.70(10)
C7 C12 C13 O1 113.48(7)
C11 C12 C13 C14 57.86(11)
C7 C12 C13 C14 -123.95(7)
C11 C12 C13 C1 177.74(8)
C7 C12 C13 C1 -4.07(8)
C2 C1 C13 O1 69.62(11)
C6 C1 C13 O1 -110.48(7)
C2 C1 C13 C12 -176.38(8)
C6 C1 C13 C12 3.52(8)
C2 C1 C13 C14 -56.31(11)
C6 C1 C13 C14 123.59(7)
O1 C13 C14 C19 0.34(10)
C12 C13 C14 C19 -119.93(8)
C1 C13 C14 C19 126.70(8)
O1 C13 C14 C15 -179.95(7)
C12 C13 C14 C15 59.77(10)
C1 C13 C14 C15 -53.59(10)
C19 C14 C15 C16 0.78(13)
C13 C14 C15 C16 -178.93(8)
C14 C15 C16 C17 -0.60(14)
C15 C16 C17 C18 -0.12(14)
C16 C17 C18 C19 0.63(12)
C16 C17 C18 C20 -179.77(8)
C15 C14 C19 C18 -0.27(12)
C13 C14 C19 C18 179.45(7)
C17 C18 C19 C14 -0.44(12)
C20 C18 C19 C14 179.95(7)
C17 C18 C20 C21 -143.35(8)
C19 C18 C20 C21 36.25(11)
C17 C18 C20 C25 37.55(12)
C19 C18 C20 C25 -142.84(8)
C25 C20 C21 C22 0.02(12)
C18 C20 C21 C22 -179.09(8)
C20 C21 C22 C23 -0.39(13)
C21 C22 C23 C24 0.59(13)
C22 C23 C24 C25 -0.41(13)
C22 C23 C24 C26 176.26(8)
C23 C24 C25 C20 0.04(12)
C26 C24 C25 C20 -176.62(7)
C21 C20 C25 C24 0.16(12)
C18 C20 C25 C24 179.27(7)
C25 C24 C26 O2 -21.38(10)
C23 C24 C26 O2 161.99(7)
C25 C24 C26 C38 -145.74(7)
C23 C24 C26 C38 37.63(10)
C25 C24 C26 C27 101.48(8)
C23 C24 C26 C27 -75.15(9)
O2 C26 C27 C28 62.28(11)
C24 C26 C27 C28 -57.03(11)
C38 C26 C27 C28 -177.50(8)
O2 C26 C27 C32 -119.50(7)
C24 C26 C27 C32 121.19(7)
C38 C26 C27 C32 0.72(8)
C32 C27 C28 C29 0.78(12)
C26 C27 C28 C29 178.84(8)
C27 C28 C29 C30 0.78(13)
C28 C29 C30 C31 -1.37(15)
C29 C30 C31 C32 0.37(14)
C30 C31 C32 C27 1.18(13)
C30 C31 C32 C33 -178.24(9)
C28 C27 C32 C31 -1.79(13)
C26 C27 C32 C31 179.85(8)
C28 C27 C32 C33 177.75(8)
C26 C27 C32 C33 -0.61(9)
C31 C32 C33 C34 -1.24(16)
C27 C32 C33 C34 179.28(9)
C31 C32 C33 C38 179.70(9)
C27 C32 C33 C38 0.22(9)
C38 C33 C34 C35 0.61(14)
C32 C33 C34 C35 -178.36(9)
C33 C34 C35 C36 -0.89(15)
C34 C35 C36 C37 0.55(15)
C35 C36 C37 C38 0.08(14)
C36 C37 C38 C33 -0.36(13)
C36 C37 C38 C26 178.38(8)
C34 C33 C38 C37 0.01(13)
C32 C33 C38 C37 179.19(8)
C34 C33 C38 C26 -178.92(8)
C32 C33 C38 C26 0.26(9)
O2 C26 C38 C37 -59.07(11)
C24 C26 C38 C37 62.08(11)
C27 C26 C38 C37 -179.42(8)
O2 C26 C38 C33 119.77(8)
C24 C26 C38 C33 -119.08(8)
C27 C26 C38 C33 -0.58(8)
C3A O2A C2A O1A -4.43(13)
C3A O2A C2A C1A 176.22(8)
C2A O2A C3A C4A 173.97(8)
